data_4061228
_journal_name_full Organometallics
_journal_paper_doi 10.1021/om049332t
_journal_year 2004
_chemical_formula_sum 'C39 H61 Cl N2 O Zr'
_chemical_formula_weight 700.57
_space_group_IT_number 14
_symmetry_cell_setting monoclinic
_symmetry_space_group_name_Hall '-P 2ybc'
_symmetry_space_group_name_H-M 'P 1 21/c 1'
_cell_angle_alpha 90.00
_cell_angle_beta 97.755(5)
_cell_angle_gamma 90.00
_cell_formula_units_Z 4
_cell_length_a 11.127(2)
_cell_length_b 17.397(4)
_cell_length_c 19.846(4)
_cell_measurement_temperature 123(2)
_cell_volume 3806.6(14)
_diffrn_ambient_temperature 123(2)
_exptl_crystal_density_diffrn 1.222
_cod_depositor_comments
;
The following automatic conversions were performed:
'_symmetry_cell_setting' value 'Monoclinic' changed to 'monoclinic'
according to '/home/saulius/struct/CIF-dictionaries/cif_core.dic'
dictionary named 'cif_core.dic' version 2.4.1 from 2010-06-29.

Automatic conversion script
Id: cif_fix_enum 1527 2010-12-29 10:47:43Z saulius 
;
_cod_original_sg_symbol_H-M 'P 21/c'
_cod_database_code 4061228

loop_
_symmetry_equiv_pos_as_xyz
'x, y, z'
'-x, y+1/2, -z+1/2'
'-x, -y, -z'
'x, -y-1/2, z-1/2'

loop_
_atom_site_label
_atom_site_type_symbol
_atom_site_fract_x
_atom_site_fract_y
_atom_site_fract_z
_atom_site_U_iso_or_equiv
_atom_site_adp_type
_atom_site_occupancy
_atom_site_symmetry_multiplicity
_atom_site_calc_flag
_atom_site_refinement_flags
_atom_site_disorder_assembly
_atom_site_disorder_group
Zr1 Zr 0.27105(3) 0.24444(2) 0.197758(16) 0.02405(9) Uani 1 1 d . . .
N2 N 0.1573(2) 0.26962(13) 0.09286(13) 0.0216(6) Uani 1 1 d . . .
C3 C 0.1066(3) 0.21132(17) 0.05970(17) 0.0201(7) Uani 1 1 d . . .
C4 C 0.1219(3) 0.13768(18) 0.09532(19) 0.0210(8) Uani 1 1 d . . .
C5 C 0.1723(3) 0.13180(16) 0.16055(17) 0.0213(7) Uani 1 1 d . . .
C6 C 0.1743(3) 0.05425(18) 0.19672(19) 0.0313(9) Uani 1 1 d . . .
C7 C 0.1453(5) -0.0145(2) 0.1502(3) 0.0465(11) Uani 1 1 d . . .
C8 C 0.2987(4) 0.0424(3) 0.2386(2) 0.0450(11) Uani 1 1 d . . .
C9 C 0.0802(5) 0.0595(2) 0.2464(2) 0.0447(11) Uani 1 1 d . . .
C10 C 0.1298(3) 0.35044(18) 0.07971(17) 0.0257(8) Uani 1 1 d . . .
C11 C 0.2140(3) 0.39821(19) 0.05384(19) 0.0352(9) Uani 1 1 d . . .
C12 C 0.1938(5) 0.4777(2) 0.0563(2) 0.0544(14) Uani 1 1 d . . .
C13 C 0.0932(6) 0.5075(2) 0.0799(2) 0.0636(16) Uani 1 1 d . . .
C14 C 0.0084(5) 0.4594(2) 0.1005(2) 0.0533(13) Uani 1 1 d . . .
C15 C 0.0238(3) 0.37977(18) 0.10186(18) 0.0340(9) Uani 1 1 d . . .
C16 C -0.0709(4) 0.3283(2) 0.1269(2) 0.0382(10) Uani 1 1 d . . .
C17 C -0.0515(6) 0.3209(3) 0.2043(3) 0.0595(14) Uani 1 1 d . . .
C18 C -0.2001(5) 0.3541(4) 0.1023(4) 0.0721(18) Uani 1 1 d . . .
C19 C 0.3196(4) 0.3681(2) 0.0209(2) 0.0418(10) Uani 1 1 d . . .
C20 C 0.4424(5) 0.3763(4) 0.0656(3) 0.0730(19) Uani 1 1 d . . .
C21 C 0.3251(5) 0.4047(3) -0.0485(3) 0.0523(13) Uani 1 1 d . . .
C22 C 0.0367(3) 0.20982(17) -0.01173(17) 0.0242(8) Uani 1 1 d . . .
C23 C 0.0168(4) 0.2872(2) -0.0478(2) 0.0332(9) Uani 1 1 d . . .
C24 C -0.0897(3) 0.1727(2) -0.0107(2) 0.0318(9) Uani 1 1 d . . .
C25 C 0.1101(4) 0.1592(2) -0.0545(2) 0.0293(8) Uani 1 1 d . . .
N26 N 0.4210(2) 0.21195(17) 0.18145(14) 0.0332(7) Uani 1 1 d . . .
C27 C 0.5366(3) 0.1859(2) 0.17262(18) 0.0339(9) Uani 1 1 d . . .
C28 C 0.6298(3) 0.1823(2) 0.22835(19) 0.0368(9) Uani 1 1 d . . .
C29 C 0.7456(3) 0.1581(3) 0.2162(2) 0.0483(12) Uani 1 1 d . . .
C30 C 0.7681(4) 0.1397(3) 0.1523(2) 0.0535(13) Uani 1 1 d . . .
C31 C 0.6769(3) 0.1413(3) 0.0987(2) 0.0466(11) Uani 1 1 d . . .
C32 C 0.5594(3) 0.1640(2) 0.10734(19) 0.0369(9) Uani 1 1 d . . .
C33 C 0.4590(3) 0.1592(3) 0.0488(2) 0.0398(10) Uani 1 1 d . . .
C34 C 0.4051(4) 0.0785(3) 0.0450(3) 0.0498(12) Uani 1 1 d . . .
C35 C 0.4975(5) 0.1819(5) -0.0192(3) 0.078(2) Uani 1 1 d . . .
C36 C 0.6082(3) 0.2026(3) 0.2993(2) 0.0440(11) Uani 1 1 d . . .
C37 C 0.6172(8) 0.1347(5) 0.3459(4) 0.094(3) Uani 1 1 d . . .
C38 C 0.6930(6) 0.2659(7) 0.3299(3) 0.110(4) Uani 1 1 d . . .
Cl39 Cl 0.24888(7) 0.23572(5) 0.31876(4) 0.0342(2) Uani 1 1 d . . .
O40 O 0.2949(10) 0.3794(7) 0.2244(7) 0.024(2) Uani 0.451(9) 1 d P . .
C41 C 0.2082(9) 0.4272(8) 0.2522(8) 0.033(3) Uani 0.451(9) 1 d P . .
H98 H 0.1322 0.3986 0.2550 0.040 Uiso 0.451(9) 1 calc PR . .
H99 H 0.1890 0.4733 0.2234 0.040 Uiso 0.451(9) 1 calc PR . .
C42 C 0.2664(10) 0.4497(8) 0.3210(7) 0.054(4) Uani 0.451(9) 1 d P . .
H101 H 0.2619 0.4080 0.3545 0.065 Uiso 0.451(9) 1 calc PR . .
H100 H 0.2303 0.4971 0.3371 0.065 Uiso 0.451(9) 1 calc PR . .
C43 C 0.3954(16) 0.4628(9) 0.3069(11) 0.043(4) Uani 0.451(9) 1 d P . .
H102 H 0.4066 0.5166 0.2928 0.052 Uiso 0.451(9) 1 calc PR . .
H103 H 0.4540 0.4518 0.3479 0.052 Uiso 0.451(9) 1 calc PR . .
C44 C 0.4127(11) 0.4085(7) 0.2507(8) 0.076(5) Uani 0.451(9) 1 d P . .
H105 H 0.4491 0.4355 0.2145 0.091 Uiso 0.451(9) 1 calc PR . .
H104 H 0.4671 0.3659 0.2681 0.091 Uiso 0.451(9) 1 calc PR . .
H45 H 0.093(3) 0.0967(16) 0.0723(16) 0.024(9) Uiso 1 1 d . . .
H46 H 0.154(3) -0.0610(19) 0.1789(18) 0.042(10) Uiso 1 1 d . . .
H47 H 0.066(3) -0.014(2) 0.128(2) 0.059(14) Uiso 1 1 d . . .
H48 H 0.195(3) -0.018(2) 0.109(2) 0.060(13) Uiso 1 1 d . . .
H49 H 0.362(3) 0.0412(19) 0.2082(19) 0.044(11) Uiso 1 1 d . . .
H50 H 0.309(3) 0.076(2) 0.276(2) 0.052(13) Uiso 1 1 d . . .
H51 H 0.301(3) -0.008(2) 0.2659(19) 0.054(12) Uiso 1 1 d . . .
H52 H 0.096(4) 0.104(2) 0.279(2) 0.071(14) Uiso 1 1 d . . .
H53 H 0.082(3) 0.015(2) 0.279(2) 0.072(14) Uiso 1 1 d . . .
H54 H 0.001(3) 0.060(2) 0.220(2) 0.060(14) Uiso 1 1 d . . .
H55 H 0.246(3) 0.511(2) 0.039(2) 0.053(13) Uiso 1 1 d . . .
H56 H 0.084(3) 0.560(2) 0.081(2) 0.060(13) Uiso 1 1 d . . .
H57 H -0.061(3) 0.481(2) 0.1149(19) 0.052(13) Uiso 1 1 d . . .
H58 H -0.067(3) 0.2814(16) 0.1086(16) 0.022(9) Uiso 1 1 d . . .
H59 H 0.024(4) 0.291(2) 0.225(2) 0.094(18) Uiso 1 1 d . . .
H60 H -0.107(4) 0.298(2) 0.218(2) 0.056(15) Uiso 1 1 d . . .
H61 H -0.044(3) 0.375(2) 0.2304(19) 0.052(12) Uiso 1 1 d . . .
H62 H -0.248(4) 0.326(3) 0.120(3) 0.10(2) Uiso 1 1 d . . .
H63 H -0.209(4) 0.403(3) 0.123(3) 0.10(2) Uiso 1 1 d . . .
H64 H -0.216(3) 0.3612(19) 0.050(2) 0.042(11) Uiso 1 1 d . . .
H65 H 0.310(3) 0.3135(17) 0.0129(15) 0.020(8) Uiso 1 1 d . . .
H66 H 0.444(3) 0.353(2) 0.113(2) 0.057(12) Uiso 1 1 d . . .
H67 H 0.500(5) 0.363(3) 0.035(3) 0.14(3) Uiso 1 1 d . . .
H68 H 0.444(4) 0.429(2) 0.078(2) 0.071(18) Uiso 1 1 d . . .
H69 H 0.378(3) 0.379(2) -0.070(2) 0.057(15) Uiso 1 1 d . . .
H70 H 0.240(3) 0.402(2) -0.080(2) 0.056(12) Uiso 1 1 d . . .
H71 H 0.342(3) 0.456(2) -0.043(2) 0.062(14) Uiso 1 1 d . . .
H72 H -0.020(3) 0.2808(16) -0.0960(18) 0.028(9) Uiso 1 1 d . . .
H73 H -0.032(3) 0.3188(18) -0.0221(18) 0.042(11) Uiso 1 1 d . . .
H74 H 0.098(3) 0.3153(16) -0.0507(16) 0.026(9) Uiso 1 1 d . . .
H75 H -0.086(3) 0.122(2) 0.013(2) 0.069(14) Uiso 1 1 d . . .
H76 H -0.123(3) 0.1686(17) -0.0558(18) 0.028(10) Uiso 1 1 d . . .
H77 H -0.141(3) 0.206(2) 0.015(2) 0.060(13) Uiso 1 1 d . . .
H78 H 0.070(2) 0.1595(14) -0.1019(15) 0.011(8) Uiso 1 1 d . . .
H79 H 0.112(3) 0.1085(18) -0.0395(17) 0.033(10) Uiso 1 1 d . . .
H80 H 0.196(3) 0.1824(18) -0.0542(18) 0.045(11) Uiso 1 1 d . . .
H81 H 0.796(3) 0.159(2) 0.253(2) 0.049(13) Uiso 1 1 d . . .
H82 H 0.836(4) 0.126(2) 0.144(2) 0.068(15) Uiso 1 1 d . . .
H83 H 0.688(3) 0.1267(16) 0.0534(17) 0.025(9) Uiso 1 1 d . . .
H84 H 0.406(3) 0.1952(16) 0.0592(16) 0.024(9) Uiso 1 1 d . . .
H85 H 0.378(3) 0.062(2) 0.090(2) 0.065(14) Uiso 1 1 d . . .
H86 H 0.339(4) 0.074(2) 0.001(2) 0.086(16) Uiso 1 1 d . . .
H87 H 0.464(3) 0.0437(19) 0.0362(19) 0.051(12) Uiso 1 1 d . . .
H88 H 0.430(4) 0.184(2) -0.051(2) 0.075(16) Uiso 1 1 d . . .
H89 H 0.536(4) 0.236(2) -0.015(2) 0.069(16) Uiso 1 1 d . . .
H90 H 0.544(4) 0.144(2) -0.037(2) 0.078(18) Uiso 1 1 d . . .
H91 H 0.531(3) 0.2212(15) 0.2940(15) 0.022(8) Uiso 1 1 d . . .
H92 H 0.689(5) 0.108(3) 0.345(3) 0.13(2) Uiso 1 1 d . . .
H93 H 0.604(4) 0.151(2) 0.389(2) 0.079(16) Uiso 1 1 d . . .
H94 H 0.569(4) 0.099(3) 0.329(3) 0.06(2) Uiso 1 1 d . . .
H95 H 0.783(6) 0.241(4) 0.339(4) 0.19(3) Uiso 1 1 d . . .
H96 H 0.695(5) 0.298(3) 0.304(3) 0.07(2) Uiso 1 1 d . . .
H97 H 0.675(3) 0.278(2) 0.373(2) 0.055(13) Uiso 1 1 d . . .
O105 O 0.3328(8) 0.3658(6) 0.2152(6) 0.031(2) Uani 0.549(9) 1 d P . .
C41A C 0.2674(10) 0.4225(7) 0.2506(6) 0.046(3) Uani 0.549(9) 1 d P . .
H2A H 0.1910 0.4004 0.2624 0.055 Uiso 0.549(9) 1 calc PR . .
H1A H 0.2479 0.4685 0.2219 0.055 Uiso 0.549(9) 1 calc PR . .
C42A C 0.3533(16) 0.4435(10) 0.3153(8) 0.075(7) Uani 0.549(9) 1 d P . .
H4A H 0.3681 0.4996 0.3174 0.090 Uiso 0.549(9) 1 calc PR . .
H3A H 0.3181 0.4278 0.3564 0.090 Uiso 0.549(9) 1 calc PR . .
C43A C 0.4680(8) 0.4013(5) 0.3109(4) 0.049(3) Uani 0.549(9) 1 d P . .
H6A H 0.4716 0.3530 0.3375 0.059 Uiso 0.549(9) 1 calc PR . .
H5A H 0.5396 0.4332 0.3273 0.059 Uiso 0.549(9) 1 calc PR . .
C44A C 0.4613(8) 0.3850(5) 0.2354(4) 0.036(2) Uani 0.549(9) 1 d P . .
H7A H 0.4849 0.4308 0.2106 0.043 Uiso 0.549(9) 1 calc PR . .
H8A H 0.5144 0.3414 0.2269 0.043 Uiso 0.549(9) 1 calc PR . .

loop_
_atom_site_aniso_label
_atom_site_aniso_U_11
_atom_site_aniso_U_22
_atom_site_aniso_U_33
_atom_site_aniso_U_23
_atom_site_aniso_U_13
_atom_site_aniso_U_12
Zr1 0.01776(14) 0.03293(18) 0.02110(17) -0.00009(17) 0.00128(11) -0.00339(17)
N2 0.0205(13) 0.0206(14) 0.0243(16) -0.0004(11) 0.0050(12) -0.0044(11)
C3 0.0149(16) 0.0203(16) 0.027(2) 0.0008(14) 0.0087(15) 0.0013(13)
C4 0.0200(18) 0.0153(17) 0.028(2) -0.0024(14) 0.0055(16) 0.0006(14)
C5 0.0167(16) 0.0211(17) 0.028(2) 0.0008(14) 0.0077(15) 0.0036(13)
C6 0.041(2) 0.0230(18) 0.030(2) 0.0039(15) 0.0061(19) 0.0066(16)
C7 0.070(3) 0.020(2) 0.049(3) 0.0090(19) 0.005(3) 0.000(2)
C8 0.060(3) 0.040(3) 0.033(3) 0.007(2) -0.001(2) 0.022(2)
C9 0.064(3) 0.034(2) 0.040(3) 0.012(2) 0.019(3) -0.001(2)
C10 0.034(2) 0.0196(17) 0.020(2) 0.0023(14) -0.0084(17) -0.0024(15)
C11 0.049(2) 0.0280(19) 0.024(2) 0.0073(16) -0.0125(19) -0.0117(18)
C12 0.096(4) 0.025(2) 0.034(3) 0.0069(19) -0.019(3) -0.023(3)
C13 0.130(5) 0.014(2) 0.038(3) 0.0006(19) -0.019(3) 0.010(3)
C14 0.095(4) 0.032(2) 0.031(3) 0.0010(19) -0.001(3) 0.027(3)
C15 0.056(3) 0.0215(18) 0.022(2) -0.0033(15) -0.0025(19) 0.0132(18)
C16 0.043(2) 0.036(2) 0.038(3) 0.0002(19) 0.011(2) 0.0209(19)
C17 0.075(4) 0.059(3) 0.050(3) 0.002(3) 0.028(3) 0.017(3)
C18 0.053(3) 0.088(5) 0.078(5) 0.021(4) 0.019(3) 0.039(3)
C19 0.037(2) 0.043(2) 0.041(3) 0.014(2) -0.009(2) -0.023(2)
C20 0.047(3) 0.118(6) 0.049(4) 0.031(4) -0.012(3) -0.042(3)
C21 0.059(3) 0.051(3) 0.046(3) 0.012(2) 0.000(3) -0.023(3)
C22 0.0182(17) 0.0239(17) 0.030(2) 0.0017(15) 0.0015(16) 0.0006(14)
C23 0.036(2) 0.030(2) 0.032(3) 0.0006(18) -0.001(2) 0.0026(18)
C24 0.0207(19) 0.047(3) 0.027(3) -0.0013(19) -0.0023(18) -0.0055(18)
C25 0.032(2) 0.032(2) 0.024(2) 0.0012(17) 0.0038(18) -0.0012(18)
N26 0.0136(14) 0.062(2) 0.0227(17) 0.0039(15) -0.0017(13) -0.0024(13)
C27 0.0160(17) 0.061(2) 0.025(2) 0.0059(18) 0.0040(16) -0.0079(17)
C28 0.0171(17) 0.066(3) 0.027(2) 0.0053(19) 0.0008(17) -0.0048(18)
C29 0.0143(19) 0.096(4) 0.033(3) 0.001(2) -0.0028(19) -0.002(2)
C30 0.019(2) 0.101(4) 0.042(3) 0.003(3) 0.008(2) 0.006(2)
C31 0.026(2) 0.091(3) 0.025(3) 0.004(2) 0.009(2) -0.002(2)
C32 0.0178(18) 0.066(3) 0.026(2) 0.0075(19) 0.0011(17) -0.0034(18)
C33 0.025(2) 0.070(3) 0.024(2) 0.002(2) 0.0036(18) 0.005(2)
C34 0.033(2) 0.063(3) 0.050(3) -0.019(3) -0.006(2) 0.018(2)
C35 0.037(3) 0.168(7) 0.030(3) 0.017(4) 0.003(3) 0.000(4)
C36 0.0117(18) 0.087(3) 0.032(3) 0.009(2) -0.0018(17) 0.001(2)
C37 0.102(6) 0.143(8) 0.043(4) 0.036(5) 0.033(4) 0.075(6)
C38 0.049(3) 0.243(11) 0.042(4) -0.068(6) 0.016(3) -0.061(5)
Cl39 0.0410(5) 0.0388(5) 0.0240(5) -0.0013(4) 0.0092(4) -0.0001(4)
O40 0.021(5) 0.024(5) 0.029(5) -0.014(3) 0.004(4) 0.005(4)
C41 0.018(5) 0.031(5) 0.051(7) -0.024(4) 0.004(6) 0.000(5)
C42 0.055(8) 0.049(7) 0.060(8) -0.006(5) 0.020(7) -0.002(6)
C43 0.039(8) 0.033(8) 0.053(9) -0.001(6) -0.009(6) -0.004(6)
C44 0.026(7) 0.066(8) 0.140(15) -0.065(9) 0.028(8) -0.021(6)
O105 0.038(6) 0.026(4) 0.032(4) 0.000(3) 0.008(4) -0.002(4)
C41A 0.048(7) 0.038(5) 0.051(7) -0.015(4) 0.004(7) -0.002(7)
C42A 0.14(2) 0.047(9) 0.032(8) -0.019(6) -0.011(12) -0.018(11)
C43A 0.058(6) 0.042(5) 0.046(6) -0.004(4) 0.002(5) -0.022(4)
C44A 0.036(5) 0.034(5) 0.036(5) 0.006(4) -0.001(4) -0.023(4)

loop_
_geom_bond_atom_site_label_1
_geom_bond_atom_site_label_2
_geom_bond_distance
_geom_bond_site_symmetry_2
_geom_bond_publ_flag
Zr1 N26 1.831(3) . ?
Zr1 O105 2.233(11) . ?
Zr1 C5 2.318(3) . ?
Zr1 N2 2.327(3) . ?
Zr1 O40 2.413(12) . ?
Zr1 Cl39 2.4517(10) . ?
N2 C3 1.296(4) . ?
N2 C10 1.455(4) . ?
C3 C4 1.462(4) . ?
C3 C22 1.522(5) . ?
C4 C5 1.343(5) . ?
C4 H45 0.88(3) . ?
C5 C6 1.527(4) . ?
C6 C7 1.519(5) . ?
C6 C8 1.529(5) . ?
C6 C9 1.535(5) . ?
C7 H46 0.99(3) . ?
C7 H47 0.93(4) . ?
C7 H48 1.04(4) . ?
C8 H49 0.98(3) . ?
C8 H50 0.95(4) . ?
C8 H51 1.03(4) . ?
C9 H52 1.01(4) . ?
C9 H53 1.00(4) . ?
C9 H54 0.96(4) . ?
C10 C11 1.401(4) . ?
C10 C15 1.409(4) . ?
C11 C12 1.404(5) . ?
C11 C19 1.513(5) . ?
C12 C13 1.371(7) . ?
C12 H55 0.92(4) . ?
C13 C14 1.365(6) . ?
C13 H56 0.92(4) . ?
C14 C15 1.395(5) . ?
C14 H57 0.94(3) . ?
C15 C16 1.516(5) . ?
C16 C18 1.523(6) . ?
C16 C17 1.528(6) . ?
C16 H58 0.90(3) . ?
C17 H59 1.02(5) . ?
C17 H60 0.81(4) . ?
C17 H61 1.07(4) . ?
C18 H62 0.83(5) . ?
C18 H63 0.95(5) . ?
C18 H64 1.03(4) . ?
C19 C21 1.525(6) . ?
C19 C20 1.532(6) . ?
C19 H65 0.97(3) . ?
C20 H66 1.02(4) . ?
C20 H67 0.97(5) . ?
C20 H68 0.95(4) . ?
C21 H69 0.89(4) . ?
C21 H70 1.07(4) . ?
C21 H71 0.92(4) . ?
C22 C23 1.527(4) . ?
C22 C25 1.533(4) . ?
C22 C24 1.551(4) . ?
C23 H72 0.99(3) . ?
C23 H73 0.97(3) . ?
C23 H74 1.04(3) . ?
C24 H75 1.00(4) . ?
C24 H76 0.92(3) . ?
C24 H77 1.00(4) . ?
C25 H78 0.98(3) . ?
C25 H79 0.93(3) . ?
C25 H80 1.04(3) . ?
N26 C27 1.397(4) . ?
C27 C32 1.406(5) . ?
C27 C28 1.412(5) . ?
C28 C29 1.406(5) . ?
C28 C36 1.502(5) . ?
C29 C30 1.363(6) . ?
C29 H81 0.86(4) . ?
C30 C31 1.368(6) . ?
C30 H82 0.83(4) . ?
C31 C32 1.398(5) . ?
C31 H83 0.96(3) . ?
C32 C33 1.502(5) . ?
C33 C35 1.522(6) . ?
C33 C34 1.525(6) . ?
C33 H84 0.90(3) . ?
C34 H85 1.02(4) . ?
C34 H86 1.06(5) . ?
C34 H87 0.93(3) . ?
C35 H88 0.92(5) . ?
C35 H89 1.03(4) . ?
C35 H90 0.94(4) . ?
C36 C37 1.496(8) . ?
C36 C38 1.522(8) . ?
C36 H91 0.91(3) . ?
C37 H92 0.92(5) . ?
C37 H93 0.94(5) . ?
C37 H94 0.86(4) . ?
C38 H95 1.08(6) . ?
C38 H96 0.76(5) . ?
C38 H97 0.92(4) . ?
O40 C44 1.436(17) . ?
O40 C41 1.439(11) . ?
C41 C42 1.483(19) . ?
C41 H98 0.9900 . ?
C41 H99 0.9900 . ?
C42 C43 1.52(2) . ?
C42 H101 0.9900 . ?
C42 H100 0.9900 . ?
C43 C44 1.49(2) . ?
C43 H102 0.9900 . ?
C43 H103 0.9900 . ?
C44 H105 0.9900 . ?
C44 H104 0.9900 . ?
O105 C41A 1.461(10) . ?
O105 C44A 1.469(12) . ?
C41A C42A 1.537(19) . ?
C41A H2A 0.9900 . ?
C41A H1A 0.9900 . ?
C42A C43A 1.49(2) . ?
C42A H4A 0.9900 . ?
C42A H3A 0.9900 . ?
C43A C44A 1.517(12) . ?
C43A H6A 0.9900 . ?
C43A H5A 0.9900 . ?
C44A H7A 0.9900 . ?
C44A H8A 0.9900 . ?
